data_4326165
loop_
_publ_author_name
'Rong-Jia Wei'
'Jun Tao'
'Rong-Bin Huang'
'Lan-Sun Zheng'

_publ_contact_author_address
;
Department of Chemistry
Xiamen University
Xiamen 361005
P. R. China
;
_publ_contact_author_email taojun@xmu.edu.cn
_publ_contact_author_name 'Prof. Jun Tao'
_publ_contact_author_phone 86-592-2188138
_publ_section_title
;
 Reversible and Irreversible Vapor-Induced Guest Molecule Exchange in
 Spin-Crossover Compounds
;
_journal_name_full 'Inorganic Chemistry'
_journal_page_first 8553
_journal_page_last 8564
_journal_paper_doi 10.1021/ic201142t
_journal_volume 50
_journal_year 2011
_chemical_formula_sum 'C42 H42 Fe2 N12 O S4'
_chemical_formula_weight 970.82
_chemical_name_systematic
; 
 ? 
;
_space_group_IT_number 2
_symmetry_cell_setting triclinic
_symmetry_space_group_name_Hall '-P 1'
_symmetry_space_group_name_H-M 'P -1'
_atom_sites_solution_hydrogens geom
_atom_sites_solution_primary direct
_atom_sites_solution_secondary difmap
_audit_creation_method SHELXL-97
_cell_angle_alpha 74.8680(10)
_cell_angle_beta 88.5940(10)
_cell_angle_gamma 76.187(2)
_cell_formula_units_Z 2
_cell_length_a 9.4332(4)
_cell_length_b 15.4690(8)
_cell_length_c 15.8597(7)
_cell_measurement_temperature 173(2)
_cell_volume 2167.67(18)
_computing_cell_refinement 'PROCESS-AUTO (Rigaku Corporation,1998)'
_computing_data_collection 'PROCESS-AUTO (Rigaku Corporation,1998)'
_computing_data_reduction 'teXsan (Molecular Structure Corporation & Rigaku Corporation, 1999)'
_computing_molecular_graphics 'ORTEP-II (Johnson, 1976)'
_computing_publication_material 'SHELXL-97 (Sheldrick, 1997)'
_computing_structure_refinement 'SHELXL-97 (Sheldrick, 1997)'
_computing_structure_solution 'SHELXS-97 (Sheldrick, 1990)'
_diffrn_ambient_temperature 173(2)
_diffrn_measured_fraction_theta_full 0.994
_diffrn_measured_fraction_theta_max 0.994
_diffrn_measurement_device_type 'Rigaku R-AXIS RAPID imaging plate'
_diffrn_measurement_method 'omega scan'
_diffrn_radiation_monochromator graphite
_diffrn_radiation_source 'fine-focus sealed tube'
_diffrn_radiation_type MoK\a
_diffrn_radiation_wavelength 0.71073
_diffrn_reflns_av_R_equivalents 0.0504
_diffrn_reflns_av_sigmaI/netI 0.0670
_diffrn_reflns_limit_h_max 11
_diffrn_reflns_limit_h_min -11
_diffrn_reflns_limit_k_max 19
_diffrn_reflns_limit_k_min -19
_diffrn_reflns_limit_l_max 19
_diffrn_reflns_limit_l_min -19
_diffrn_reflns_number 18774
_diffrn_reflns_theta_full 26.00
_diffrn_reflns_theta_max 26.00
_diffrn_reflns_theta_min 3.00
_exptl_absorpt_coefficient_mu 0.912
_exptl_absorpt_correction_T_max 0.9558
_exptl_absorpt_correction_T_min 0.8753
_exptl_absorpt_correction_type multi-scan
_exptl_absorpt_process_details '(ABSCOR; Higashi, 1995)'
_exptl_crystal_colour ' dark red '
_exptl_crystal_density_diffrn 1.487
_exptl_crystal_description block
_exptl_crystal_F_000 1004
_exptl_crystal_size_max 0.15
_exptl_crystal_size_mid 0.05
_exptl_crystal_size_min 0.05
_refine_diff_density_max 0.724
_refine_diff_density_min -0.853
_refine_diff_density_rms 0.123
_refine_ls_extinction_method none
_refine_ls_goodness_of_fit_ref 0.897
_refine_ls_hydrogen_treatment constr
_refine_ls_matrix_type full
_refine_ls_number_parameters 550
_refine_ls_number_reflns 8481
_refine_ls_number_restraints 0
_refine_ls_restrained_S_all 0.897
_refine_ls_R_factor_all 0.0994
_refine_ls_R_factor_gt 0.0622
_refine_ls_shift/su_max 0.099
_refine_ls_shift/su_mean 0.009
_refine_ls_structure_factor_coef Fsqd
_refine_ls_weighting_details 'calc w=1/[\s^2^(Fo^2^)+(0.2039P)^2^+1.1529P] where P=(Fo^2^+2Fc^2^)/3'
_refine_ls_weighting_scheme calc
_refine_ls_wR_factor_gt 0.1967
_refine_ls_wR_factor_ref 0.2603
_reflns_number_gt 5629
_reflns_number_total 8481
_reflns_threshold_expression >2sigma(I)
_cod_data_source_file ic201142t_si_002_07.cif
_cod_data_source_block nPrOHtoEtOH
_cod_original_cell_volume 2167.67(17)
_cod_database_code 4326165

loop_
_symmetry_equiv_pos_as_xyz
'x, y, z'
'-x, -y, -z'

loop_
_atom_site_label
_atom_site_type_symbol
_atom_site_fract_x
_atom_site_fract_y
_atom_site_fract_z
_atom_site_U_iso_or_equiv
_atom_site_adp_type
_atom_site_occupancy
_atom_site_symmetry_multiplicity
_atom_site_calc_flag
_atom_site_refinement_flags
Fe1 Fe 0.32918(8) 0.90627(5) 0.25883(4) 0.0360(2) Uani 1 1 d .
Fe2 Fe 0.72148(8) 0.38665(5) 0.24070(4) 0.0392(2) Uani 1 1 d .
S1 S 0.27031(18) 1.12471(11) 0.42592(11) 0.0539(4) Uani 1 1 d .
S2 S -0.00298(18) 1.13787(11) 0.04970(10) 0.0524(4) Uani 1 1 d .
S3 S 0.24365(17) 0.53158(12) 0.29661(11) 0.0562(4) Uani 1 1 d .
S4 S 0.7986(2) 0.68151(13) 0.10534(17) 0.0799(6) Uani 1 1 d .
N1 N 0.5052(5) 0.9377(3) 0.2012(3) 0.0418(10) Uani 1 1 d .
N2 N 0.4555(5) 0.8004(3) 0.3424(3) 0.0362(9) Uani 1 1 d .
N3 N 0.1560(5) 0.8574(3) 0.2964(3) 0.0437(10) Uani 1 1 d .
N4 N 0.3501(5) 0.8221(3) 0.1805(3) 0.0359(9) Uani 1 1 d .
N5 N 0.3090(5) 0.9874(3) 0.3361(3) 0.0448(11) Uani 1 1 d .
N6 N 0.2009(5) 1.0063(3) 0.1708(3) 0.0435(10) Uani 1 1 d .
N7 N 0.7986(5) 0.3883(3) 0.3533(3) 0.0388(10) Uani 1 1 d .
N8 N 0.7333(5) 0.2552(3) 0.2910(3) 0.0376(9) Uani 1 1 d .
N9 N 0.6891(6) 0.3815(3) 0.1196(3) 0.0527(13) Uani 1 1 d .
N10 N 0.9310(5) 0.3462(3) 0.2146(3) 0.0424(10) Uani 1 1 d .
N11 N 0.5178(6) 0.4281(3) 0.2666(3) 0.0496(12) Uani 1 1 d .
N12 N 0.7303(6) 0.5158(4) 0.1946(3) 0.0493(12) Uani 1 1 d .
C1 C 0.5968(7) 0.9812(5) 0.2273(4) 0.0567(16) Uani 1 1 d .
H1A H 0.5777 1.0011 0.2779 0.068 Uiso 1 1 calc R
C2 C 0.7183(7) 0.9972(5) 0.1812(5) 0.0637(18) Uani 1 1 d .
H2A H 0.7795 1.0278 0.2005 0.076 Uiso 1 1 calc R
C3 C 0.7483(7) 0.9676(4) 0.1066(4) 0.0534(14) Uani 1 1 d .
H3A H 0.8283 0.9790 0.0740 0.064 Uiso 1 1 calc R
C4 C 0.6559(7) 0.9201(4) 0.0810(4) 0.0471(13) Uani 1 1 d .
H4A H 0.6765 0.8969 0.0324 0.057 Uiso 1 1 calc R
C5 C 0.5335(6) 0.9076(4) 0.1278(3) 0.0384(11) Uani 1 1 d .
C6 C 0.4248(6) 0.8631(4) 0.1015(3) 0.0419(12) Uani 1 1 d .
H6A H 0.4734 0.8153 0.0742 0.050 Uiso 1 1 calc R
H6B H 0.3535 0.9085 0.0596 0.050 Uiso 1 1 calc R
C7 C 0.5031(6) 0.7979(4) 0.4229(3) 0.0434(12) Uani 1 1 d .
H7A H 0.4770 0.8512 0.4423 0.052 Uiso 1 1 calc R
C8 C 0.5885(6) 0.7197(4) 0.4768(4) 0.0485(14) Uani 1 1 d .
H8A H 0.6206 0.7203 0.5316 0.058 Uiso 1 1 calc R
C9 C 0.6264(6) 0.6400(4) 0.4493(4) 0.0468(13) Uani 1 1 d .
H9A H 0.6830 0.5860 0.4855 0.056 Uiso 1 1 calc R
C10 C 0.5790(6) 0.6418(4) 0.3667(3) 0.0404(12) Uani 1 1 d .
H10A H 0.6041 0.5890 0.3466 0.048 Uiso 1 1 calc R
C11 C 0.4945(6) 0.7225(4) 0.3149(3) 0.0360(11) Uani 1 1 d .
C12 C 0.4384(6) 0.7280(4) 0.2259(3) 0.0406(12) Uani 1 1 d .
H12A H 0.3785 0.6840 0.2310 0.049 Uiso 1 1 calc R
H12B H 0.5204 0.7107 0.1907 0.049 Uiso 1 1 calc R
C13 C 0.0772(7) 0.8605(4) 0.3688(4) 0.0523(15) Uani 1 1 d .
H13A H 0.1077 0.8871 0.4091 0.063 Uiso 1 1 calc R
C14 C -0.0426(8) 0.8271(5) 0.3852(5) 0.073(2) Uani 1 1 d .
H14A H -0.0936 0.8311 0.4356 0.087 Uiso 1 1 calc R
C15 C -0.0894(7) 0.7865(5) 0.3259(5) 0.0681(19) Uani 1 1 d .
H15A H -0.1735 0.7645 0.3351 0.082 Uiso 1 1 calc R
C16 C -0.0091(7) 0.7794(4) 0.2535(5) 0.0591(16) Uani 1 1 d .
H16A H -0.0360 0.7505 0.2140 0.071 Uiso 1 1 calc R
C17 C 0.1122(6) 0.8159(4) 0.2404(4) 0.0468(13) Uani 1 1 d .
C18 C 0.1984(6) 0.8184(4) 0.1597(4) 0.0432(12) Uani 1 1 d .
H18A H 0.1531 0.8722 0.1134 0.052 Uiso 1 1 calc R
H18B H 0.2009 0.7637 0.1400 0.052 Uiso 1 1 calc R
C19 C 0.2937(6) 1.0444(4) 0.3746(3) 0.0403(12) Uani 1 1 d .
C20 C 0.1163(6) 1.0604(4) 0.1213(3) 0.0382(11) Uani 1 1 d .
C21 C 0.7278(7) 0.3898(4) 0.4265(4) 0.0499(14) Uani 1 1 d .
H21A H 0.6296 0.3886 0.4269 0.060 Uiso 1 1 calc R
C22 C 0.7937(8) 0.3931(4) 0.5030(4) 0.0583(17) Uani 1 1 d .
H22A H 0.7410 0.3945 0.5531 0.070 Uiso 1 1 calc R
C23 C 0.9370(9) 0.3941(5) 0.5019(4) 0.065(2) Uani 1 1 d .
H23A H 0.9828 0.3992 0.5510 0.078 Uiso 1 1 calc R
C24 C 1.0157(8) 0.3876(4) 0.4275(4) 0.0605(17) Uani 1 1 d .
H24A H 1.1153 0.3850 0.4274 0.073 Uiso 1 1 calc R
C25 C 0.9432(6) 0.3852(4) 0.3537(4) 0.0447(13) Uani 1 1 d .
C26 C 1.0148(7) 0.3833(5) 0.2684(4) 0.0570(16) Uani 1 1 d .
H26A H 1.0200 0.4452 0.2370 0.068 Uiso 1 1 calc R
H26B H 1.1137 0.3450 0.2794 0.068 Uiso 1 1 calc R
C27 C 0.6318(6) 0.2168(4) 0.3363(4) 0.0449(12) Uani 1 1 d .
H27A H 0.5383 0.2540 0.3358 0.054 Uiso 1 1 calc R
C28 C 0.6574(8) 0.1260(5) 0.3833(4) 0.0567(16) Uani 1 1 d .
H28A H 0.5842 0.1025 0.4147 0.068 Uiso 1 1 calc R
C29 C 0.7968(7) 0.0706(4) 0.3824(4) 0.0574(16) Uani 1 1 d .
H29A H 0.8188 0.0088 0.4137 0.069 Uiso 1 1 calc R
C30 C 0.9019(6) 0.1076(4) 0.3349(4) 0.0515(14) Uani 1 1 d .
H30A H 0.9949 0.0709 0.3324 0.062 Uiso 1 1 calc R
C31 C 0.8676(6) 0.1994(4) 0.2914(3) 0.0406(12) Uani 1 1 d .
C32 C 0.9767(6) 0.2427(4) 0.2358(4) 0.0461(13) Uani 1 1 d .
H32A H 1.0714 0.2213 0.2665 0.055 Uiso 1 1 calc R
H32B H 0.9861 0.2236 0.1819 0.055 Uiso 1 1 calc R
C33 C 0.5637(9) 0.3806(5) 0.0829(5) 0.069(2) Uani 1 1 d .
H33A H 0.4828 0.3775 0.1173 0.083 Uiso 1 1 calc R
C34 C 0.5504(12) 0.3842(6) -0.0046(6) 0.096(3) Uani 1 1 d .
H34A H 0.4623 0.3830 -0.0288 0.115 Uiso 1 1 calc R
C35 C 0.6706(14) 0.3896(5) -0.0553(5) 0.099(4) Uani 1 1 d .
H35A H 0.6634 0.3954 -0.1150 0.119 Uiso 1 1 calc R
C36 C 0.7999(11) 0.3863(5) -0.0169(4) 0.075(2) Uani 1 1 d .
H36A H 0.8826 0.3858 -0.0501 0.090 Uiso 1 1 calc R
C37 C 0.8105(8) 0.3836(4) 0.0708(3) 0.0550(16) Uani 1 1 d .
C38 C 0.9429(8) 0.3854(5) 0.1184(4) 0.0584(16) Uani 1 1 d .
H38A H 0.9528 0.4483 0.1072 0.070 Uiso 1 1 calc R
H38B H 1.0290 0.3494 0.0979 0.070 Uiso 1 1 calc R
C39 C 0.4021(7) 0.4699(4) 0.2796(3) 0.0450(13) Uani 1 1 d .
C40 C 0.7572(6) 0.5858(4) 0.1592(4) 0.0483(13) Uani 1 1 d .
C42 C 0.610(7) 0.7986(19) -0.111(2) 0.43(4) Uani 1 1 d .
C41 C 0.611(7) 0.773(4) -0.190(2) 0.64(6) Uani 1 1 d .
O1 O 0.706(3) 0.706(3) -0.106(3) 0.60(3) Uani 1 1 d .
H1D H 0.7377 0.6907 -0.0531 0.725 Uiso 1 1 d R

loop_
_atom_site_aniso_label
_atom_site_aniso_U_11
_atom_site_aniso_U_22
_atom_site_aniso_U_33
_atom_site_aniso_U_23
_atom_site_aniso_U_13
_atom_site_aniso_U_12
Fe1 0.0453(4) 0.0287(4) 0.0336(4) -0.0108(3) 0.0014(3) -0.0055(3)
Fe2 0.0518(5) 0.0334(4) 0.0313(4) -0.0107(3) -0.0056(3) -0.0051(3)
S1 0.0672(9) 0.0498(9) 0.0581(9) -0.0334(7) 0.0134(7) -0.0194(7)
S2 0.0592(9) 0.0416(8) 0.0495(8) -0.0105(7) -0.0082(7) 0.0005(7)
S3 0.0527(8) 0.0619(10) 0.0665(10) -0.0342(8) 0.0166(7) -0.0201(8)
S4 0.0674(11) 0.0402(10) 0.1234(18) -0.0043(10) -0.0033(11) -0.0149(8)
N1 0.053(3) 0.034(2) 0.040(2) -0.012(2) 0.004(2) -0.010(2)
N2 0.044(2) 0.030(2) 0.035(2) -0.0137(18) 0.0021(18) -0.0048(18)
N3 0.050(3) 0.026(2) 0.047(2) -0.0054(19) 0.003(2) 0.0008(19)
N4 0.044(2) 0.031(2) 0.0305(19) -0.0076(17) -0.0065(17) -0.0057(18)
N5 0.054(3) 0.034(2) 0.042(2) -0.010(2) -0.002(2) -0.002(2)
N6 0.054(3) 0.033(2) 0.041(2) -0.009(2) -0.002(2) -0.007(2)
N7 0.050(2) 0.029(2) 0.035(2) -0.0107(18) -0.0059(19) -0.0033(19)
N8 0.046(2) 0.034(2) 0.0313(19) -0.0098(18) -0.0044(18) -0.0042(19)
N9 0.077(3) 0.034(3) 0.041(2) -0.013(2) -0.021(3) 0.005(2)
N10 0.056(3) 0.035(3) 0.039(2) -0.0128(19) 0.006(2) -0.014(2)
N11 0.056(3) 0.043(3) 0.047(3) -0.013(2) -0.007(2) -0.005(2)
N12 0.065(3) 0.045(3) 0.040(2) -0.019(2) -0.008(2) -0.008(2)
C1 0.068(4) 0.059(4) 0.058(4) -0.028(3) 0.009(3) -0.031(3)
C2 0.057(4) 0.074(5) 0.074(4) -0.026(4) 0.011(3) -0.036(4)
C3 0.049(3) 0.052(4) 0.053(3) -0.001(3) 0.004(3) -0.014(3)
C4 0.058(3) 0.039(3) 0.040(3) -0.006(2) 0.010(3) -0.009(3)
C5 0.047(3) 0.031(3) 0.034(2) -0.006(2) -0.001(2) -0.005(2)
C6 0.058(3) 0.034(3) 0.034(2) -0.010(2) 0.001(2) -0.010(2)
C7 0.053(3) 0.039(3) 0.036(3) -0.017(2) -0.005(2) 0.001(2)
C8 0.051(3) 0.057(4) 0.039(3) -0.018(3) -0.007(2) -0.009(3)
C9 0.053(3) 0.038(3) 0.044(3) -0.010(2) -0.011(3) -0.002(3)
C10 0.046(3) 0.032(3) 0.040(3) -0.010(2) -0.005(2) -0.003(2)
C11 0.044(3) 0.032(3) 0.034(2) -0.011(2) 0.000(2) -0.009(2)
C12 0.054(3) 0.029(3) 0.036(3) -0.013(2) -0.002(2) 0.000(2)
C13 0.062(4) 0.034(3) 0.055(3) -0.009(3) 0.029(3) -0.004(3)
C14 0.070(4) 0.047(4) 0.082(5) -0.004(4) 0.040(4) 0.005(3)
C15 0.049(4) 0.047(4) 0.103(6) -0.012(4) 0.021(4) -0.013(3)
C16 0.046(3) 0.042(4) 0.082(4) -0.002(3) 0.000(3) -0.011(3)
C17 0.041(3) 0.035(3) 0.056(3) -0.005(3) -0.005(3) -0.001(2)
C18 0.043(3) 0.043(3) 0.046(3) -0.016(2) -0.006(2) -0.009(2)
C19 0.048(3) 0.031(3) 0.040(3) -0.011(2) 0.001(2) -0.003(2)
C20 0.044(3) 0.031(3) 0.040(3) -0.011(2) 0.011(2) -0.010(2)
C21 0.073(4) 0.034(3) 0.041(3) -0.011(2) -0.001(3) -0.009(3)
C22 0.099(5) 0.041(3) 0.033(3) -0.004(2) -0.015(3) -0.017(3)
C23 0.108(6) 0.045(4) 0.039(3) 0.001(3) -0.029(4) -0.022(4)
C24 0.077(4) 0.042(4) 0.058(4) -0.003(3) -0.028(3) -0.015(3)
C25 0.054(3) 0.033(3) 0.047(3) -0.011(2) -0.009(3) -0.010(2)
C26 0.054(3) 0.058(4) 0.065(4) -0.023(3) -0.005(3) -0.015(3)
C27 0.048(3) 0.041(3) 0.045(3) -0.013(3) 0.002(2) -0.007(2)
C28 0.068(4) 0.056(4) 0.054(3) -0.023(3) 0.009(3) -0.023(3)
C29 0.068(4) 0.031(3) 0.071(4) -0.010(3) 0.006(3) -0.013(3)
C30 0.044(3) 0.038(3) 0.071(4) -0.015(3) 0.008(3) -0.008(3)
C31 0.044(3) 0.033(3) 0.046(3) -0.016(2) -0.003(2) -0.005(2)
C32 0.047(3) 0.037(3) 0.049(3) -0.009(2) 0.000(2) -0.004(2)
C33 0.085(5) 0.057(4) 0.062(4) -0.026(3) -0.033(4) 0.004(4)
C34 0.131(8) 0.070(5) 0.075(5) -0.036(5) -0.058(6) 0.020(5)
C35 0.184(10) 0.050(4) 0.046(4) -0.020(4) -0.049(6) 0.017(5)
C36 0.135(7) 0.040(4) 0.042(3) -0.012(3) 0.009(4) -0.005(4)
C37 0.092(5) 0.036(3) 0.030(2) -0.006(2) 0.001(3) -0.004(3)
C38 0.087(5) 0.043(4) 0.041(3) -0.007(3) 0.016(3) -0.015(3)
C39 0.060(4) 0.037(3) 0.039(3) -0.012(2) -0.004(3) -0.011(3)
C40 0.053(3) 0.035(3) 0.056(3) -0.016(3) 0.000(3) -0.004(3)
C42 0.93(11) 0.16(2) 0.21(3) 0.066(19) -0.19(4) -0.22(4)
C41 0.75(9) 0.88(11) 0.28(4) 0.29(5) -0.37(5) -0.62(9)
O1 0.19(2) 0.95(9) 0.79(8) -0.29(7) 0.06(3) -0.30(4)

loop_
_atom_type_symbol
_atom_type_description
_atom_type_scat_dispersion_real
_atom_type_scat_dispersion_imag
_atom_type_scat_source
C C 0.0033 0.0016 'International Tables Vol C Tables 4.2.6.8 and 6.1.1.4'
H H 0.0000 0.0000 'International Tables Vol C Tables 4.2.6.8 and 6.1.1.4'
N N 0.0061 0.0033 'International Tables Vol C Tables 4.2.6.8 and 6.1.1.4'
O O 0.0106 0.0060 'International Tables Vol C Tables 4.2.6.8 and 6.1.1.4'
S S 0.1246 0.1234 'International Tables Vol C Tables 4.2.6.8 and 6.1.1.4'
Fe Fe 0.3463 0.8444 'International Tables Vol C Tables 4.2.6.8 and 6.1.1.4'

loop_
_geom_angle_atom_site_label_1
_geom_angle_atom_site_label_2
_geom_angle_atom_site_label_3
_geom_angle
N5 Fe1 N6 89.49(19)
N5 Fe1 N2 94.28(18)
N6 Fe1 N2 176.11(17)
N5 Fe1 N3 96.9(2)
N6 Fe1 N3 87.89(19)
N2 Fe1 N3 90.69(18)
N5 Fe1 N1 96.57(19)
N6 Fe1 N1 91.24(19)
N2 Fe1 N1 89.31(19)
N3 Fe1 N1 166.50(18)
N5 Fe1 N4 179.49(18)
N6 Fe1 N4 90.96(17)
N2 Fe1 N4 85.28(16)
N3 Fe1 N4 82.88(18)
N1 Fe1 N4 83.67(18)
N11 Fe2 N7 94.91(19)
N11 Fe2 N8 95.4(2)
N7 Fe2 N8 87.33(17)
N11 Fe2 N12 89.3(2)
N7 Fe2 N12 88.96(18)
N8 Fe2 N12 174.19(19)
N11 Fe2 N9 97.5(2)
N7 Fe2 N9 167.3(2)
N8 Fe2 N9 93.96(18)
N12 Fe2 N9 88.69(19)
N11 Fe2 N10 178.94(19)
N7 Fe2 N10 84.52(18)
N8 Fe2 N10 85.42(19)
N12 Fe2 N10 89.8(2)
N9 Fe2 N10 83.0(2)
C1 N1 C5 119.2(5)
C1 N1 Fe1 128.0(4)
C5 N1 Fe1 112.7(3)
C7 N2 C11 118.4(4)
C7 N2 Fe1 126.9(3)
C11 N2 Fe1 114.7(3)
C17 N3 C13 117.1(5)
C17 N3 Fe1 113.5(4)
C13 N3 Fe1 129.4(4)
C6 N4 C18 112.6(4)
C6 N4 C12 110.4(4)
C18 N4 C12 110.3(4)
C6 N4 Fe1 107.0(3)
C18 N4 Fe1 105.9(3)
C12 N4 Fe1 110.5(3)
C19 N5 Fe1 172.6(4)
C20 N6 Fe1 173.8(5)
C21 N7 C25 118.7(5)
C21 N7 Fe2 128.1(4)
C25 N7 Fe2 113.2(4)
C27 N8 C31 116.8(5)
C27 N8 Fe2 127.6(4)
C31 N8 Fe2 114.7(4)
C33 N9 C37 120.0(6)
C33 N9 Fe2 126.8(5)
C37 N9 Fe2 113.1(4)
C26 N10 C38 112.7(5)
C26 N10 C32 111.8(5)
C38 N10 C32 109.1(4)
C26 N10 Fe2 106.5(4)
C38 N10 Fe2 106.6(4)
C32 N10 Fe2 110.0(3)
C39 N11 Fe2 166.5(5)
C40 N12 Fe2 167.5(5)
N1 C1 C2 121.9(6)
C3 C2 C1 119.6(6)
C2 C3 C4 118.4(6)
C5 C4 C3 120.1(5)
N1 C5 C4 120.7(5)
N1 C5 C6 116.0(5)
C4 C5 C6 123.3(5)
C5 C6 N4 109.2(4)
N2 C7 C8 122.2(5)
C7 C8 C9 119.5(5)
C8 C9 C10 118.9(5)
C11 C10 C9 119.2(5)
N2 C11 C10 121.8(4)
N2 C11 C12 116.7(4)
C10 C11 C12 121.5(4)
C11 C12 N4 112.8(4)
C14 C13 N3 123.4(7)
C13 C14 C15 119.1(6)
C16 C15 C14 118.9(6)
C15 C16 C17 118.9(7)
N3 C17 C16 122.5(6)
N3 C17 C18 114.9(5)
C16 C17 C18 122.4(6)
C17 C18 N4 108.6(4)
N5 C19 S1 178.7(5)
N6 C20 S2 179.2(5)
N7 C21 C22 123.0(6)
C23 C22 C21 117.9(6)
C22 C23 C24 120.2(6)
C25 C24 C23 118.8(6)
N7 C25 C24 121.1(6)
N7 C25 C26 115.3(5)
C24 C25 C26 123.5(6)
N10 C26 C25 110.3(5)
N8 C27 C28 124.1(6)
C27 C28 C29 117.5(6)
C30 C29 C28 119.6(6)
C29 C30 C31 118.9(6)
N8 C31 C30 123.0(5)
N8 C31 C32 115.7(5)
C30 C31 C32 121.2(5)
N10 C32 C31 111.4(4)
N9 C33 C34 122.0(8)
C33 C34 C35 118.6(8)
C36 C35 C34 119.2(7)
C35 C36 C37 121.2(8)
N9 C37 C36 118.9(7)
N9 C37 C38 115.1(5)
C36 C37 C38 126.0(7)
C37 C38 N10 109.7(5)
N11 C39 S3 177.8(6)
N12 C40 S4 176.8(6)
C41 C42 O1 67(4)
C42 C41 O1 59(2)
C42 O1 C41 54(4)

loop_
_geom_bond_atom_site_label_1
_geom_bond_atom_site_label_2
_geom_bond_distance
Fe1 N5 1.948(4)
Fe1 N6 1.967(5)
Fe1 N2 1.968(4)
Fe1 N3 1.975(5)
Fe1 N1 1.976(5)
Fe1 N4 1.996(4)
Fe2 N11 1.945(5)
Fe2 N7 1.952(4)
Fe2 N8 1.957(4)
Fe2 N12 1.961(5)
Fe2 N9 1.978(4)
Fe2 N10 1.994(5)
S1 C19 1.625(5)
S2 C20 1.643(6)
S3 C39 1.628(6)
S4 C40 1.635(7)
N1 C1 1.346(7)
N1 C5 1.361(6)
N2 C7 1.351(6)
N2 C11 1.354(6)
N3 C17 1.347(7)
N3 C13 1.357(7)
N4 C6 1.491(7)
N4 C18 1.495(6)
N4 C12 1.495(6)
N5 C19 1.178(7)
N6 C20 1.150(7)
N7 C21 1.329(7)
N7 C25 1.353(7)
N8 C27 1.341(7)
N8 C31 1.352(7)
N9 C33 1.335(8)
N9 C37 1.369(9)
N10 C26 1.478(7)
N10 C38 1.500(7)
N10 C32 1.503(7)
N11 C39 1.172(7)
N12 C40 1.167(8)
C1 C2 1.382(9)
C2 C3 1.378(9)
C3 C4 1.393(8)
C4 C5 1.382(8)
C5 C6 1.485(7)
C7 C8 1.368(8)
C8 C9 1.379(8)
C9 C10 1.385(7)
C10 C11 1.376(7)
C11 C12 1.494(7)
C13 C14 1.344(10)
C14 C15 1.391(11)
C15 C16 1.373(10)
C16 C17 1.381(8)
C17 C18 1.496(8)
C21 C22 1.394(8)
C22 C23 1.355(10)
C23 C24 1.392(10)
C24 C25 1.384(8)
C25 C26 1.502(9)
C27 C28 1.374(9)
C28 C29 1.390(9)
C29 C30 1.374(8)
C30 C31 1.370(8)
C31 C32 1.504(8)
C33 C34 1.383(10)
C34 C35 1.380(15)
C35 C36 1.361(13)
C36 C37 1.386(8)
C37 C38 1.485(10)
C42 C41 1.40(7)
C42 O1 1.49(6)
C41 O1 1.59(5)
